data_4333113
loop_
_publ_author_name
'Harte, Andrew J.'
'Jensen, Paul'
'Plush, Sally E.'
'Kruger, Paul E.'
'Gunnlaugsson, Thorfinnur'

_publ_section_title
;
 A Dinuclear Lanthanide Complex for the Recognition of
 Bis(carboxylates):&#x00A0; Formation of Terbium(III) Luminescent
 Self-Assembly Ternary Complexes in Aqueous Solution
;
_journal_issue 23
_journal_name_full 'Inorganic Chemistry'
_journal_page_first 9465
_journal_page_last 9474
_journal_paper_doi 10.1021/ic0614418
_journal_volume 45
_journal_year 2006
_chemical_formula_moiety C48H88N14Na2O6.8(CHCl3).2(I).2(OH2)
_chemical_formula_sum 'C56 H100 Cl24 I2 N14 Na2 O8'
_chemical_formula_weight 2248.08
_chemical_name_systematic
; 
 ? 
;
_space_group_IT_number 14
_symmetry_cell_setting monoclinic
_symmetry_space_group_name_Hall '-P 2ybc'
_symmetry_space_group_name_H-M 'P 1 21/c 1'
_atom_sites_solution_hydrogens geom
_atom_sites_solution_primary direct
_atom_sites_solution_secondary difmap
_audit_creation_method SHELXL-97
_cell_angle_alpha 90.00
_cell_angle_beta 96.1240(10)
_cell_angle_gamma 90.00
_cell_formula_units_Z 2
_cell_length_a 14.7350(5)
_cell_length_b 14.8471(5)
_cell_length_c 21.8612(8)
_cell_measurement_temperature 153(2)
_cell_volume 4755.3(3)
_computing_cell_refinement 'Bruker SMART'
_computing_data_collection 'Bruker SMART'
_computing_data_reduction 'Bruker SAINT'
_computing_molecular_graphics 'Bruker SHELXTL'
_computing_publication_material 'Bruker SHELXTL'
_computing_structure_refinement 'SHELXL-97 (Sheldrick, 1997)'
_computing_structure_solution 'SHELXS-97 (Sheldrick, 1990)'
_diffrn_ambient_temperature 153(2)
_diffrn_measured_fraction_theta_full 0.998
_diffrn_measured_fraction_theta_max 0.998
_diffrn_measurement_device_type 'Bruker SMART APEX CCD'
_diffrn_measurement_method 'Omega scans'
_diffrn_radiation_monochromator graphite
_diffrn_radiation_source 'fine-focus sealed tube'
_diffrn_radiation_type MoK\a
_diffrn_radiation_wavelength 0.71073
_diffrn_reflns_av_R_equivalents 0.0314
_diffrn_reflns_av_sigmaI/netI 0.0262
_diffrn_reflns_limit_h_max 17
_diffrn_reflns_limit_h_min -17
_diffrn_reflns_limit_k_max 17
_diffrn_reflns_limit_k_min -17
_diffrn_reflns_limit_l_max 25
_diffrn_reflns_limit_l_min -26
_diffrn_reflns_number 37305
_diffrn_reflns_theta_full 25.01
_diffrn_reflns_theta_max 25.01
_diffrn_reflns_theta_min 1.66
_exptl_absorpt_coefficient_mu 1.397
_exptl_absorpt_correction_T_max 0.93
_exptl_absorpt_correction_T_min 0.7458
_exptl_absorpt_correction_type empirical
_exptl_absorpt_process_details SADABS
_exptl_crystal_colour colourless
_exptl_crystal_density_diffrn 1.570
_exptl_crystal_density_method 'not measured'
_exptl_crystal_description plate
_exptl_crystal_F_000 2260
_exptl_crystal_size_max 0.45
_exptl_crystal_size_mid 0.22
_exptl_crystal_size_min 0.05
_refine_diff_density_max 1.018
_refine_diff_density_min -0.912
_refine_diff_density_rms 0.082
_refine_ls_extinction_method none
_refine_ls_goodness_of_fit_ref 1.103
_refine_ls_hydrogen_treatment constr
_refine_ls_matrix_type full
_refine_ls_number_parameters 484
_refine_ls_number_reflns 8370
_refine_ls_number_restraints 0
_refine_ls_restrained_S_all 1.103
_refine_ls_R_factor_all 0.0502
_refine_ls_R_factor_gt 0.0428
_refine_ls_shift/su_max 0.001
_refine_ls_shift/su_mean 0.000
_refine_ls_structure_factor_coef Fsqd
_refine_ls_weighting_details 'calc w=1/[\s^2^(Fo^2^)+(0.0381P)^2^+9.5518P] where P=(Fo^2^+2Fc^2^)/3'
_refine_ls_weighting_scheme calc
_refine_ls_wR_factor_gt 0.0935
_refine_ls_wR_factor_ref 0.0970
_reflns_number_gt 7433
_reflns_number_total 8370
_reflns_threshold_expression >2sigma(I)
_cod_data_source_file ic0614418sup1.cif
_cod_data_source_block 2.Na2
_cod_depositor_comments
;
The following automatic conversions were performed:

'_symmetry_cell_setting' value 'Monoclinic' changed to 'monoclinic'
according to /home/saulius/struct/CIF-dictionaries/cif_core.dic
dictionary named 'cif_core.dic' version 2.4.2 from
2011-04-26.

'_exptl_absorpt_correction_type' value 'Empirical'
changed to 'empirical' according to
/home/saulius/struct/CIF-dictionaries/cif_core.dic dictionary named
'cif_core.dic' version 2.4.2 from 2011-04-26.

Automatic conversion script
Id: cif_fix_values 1891 2012-01-12 08:04:46Z andrius 
;
_cod_original_sg_symbol_H-M P2(1)/c
_cod_database_code 4333113

loop_
_symmetry_equiv_pos_as_xyz
'x, y, z'
'-x, y+1/2, -z+1/2'
'-x, -y, -z'
'x, -y-1/2, z-1/2'

loop_
_atom_site_label
_atom_site_type_symbol
_atom_site_fract_x
_atom_site_fract_y
_atom_site_fract_z
_atom_site_U_iso_or_equiv
_atom_site_adp_type
_atom_site_occupancy
_atom_site_symmetry_multiplicity
_atom_site_calc_flag
_atom_site_refinement_flags
Na1 Na 0.23029(9) 0.41582(8) 0.12792(6) 0.0208(3) Uani 1 1 d .
I1 I 0.423583(15) 0.745466(15) 0.466132(10) 0.02505(8) Uani 1 1 d .
Cl1 Cl -0.10379(8) 0.49396(10) 0.33450(8) 0.0711(4) Uani 1 1 d .
Cl2 Cl 0.03472(10) 0.61410(9) 0.39069(7) 0.0715(4) Uani 1 1 d .
Cl3 Cl 0.06136(11) 0.42160(10) 0.39695(9) 0.0907(6) Uani 1 1 d .
Cl4 Cl 0.25160(10) 0.76313(10) 0.28708(7) 0.0720(4) Uani 1 1 d .
Cl5 Cl 0.31540(9) 0.94521(11) 0.28401(7) 0.0723(4) Uani 1 1 d .
Cl6 Cl 0.17035(9) 0.90135(10) 0.35630(6) 0.0629(4) Uani 1 1 d .
Cl7 Cl 0.67134(8) 0.45368(8) 0.37608(6) 0.0511(3) Uani 1 1 d .
Cl8 Cl 0.59492(7) 0.55691(7) 0.47026(5) 0.0418(2) Uani 1 1 d .
Cl9 Cl 0.77542(8) 0.47958(8) 0.49436(5) 0.0473(3) Uani 1 1 d .
Cl10 Cl 0.57488(12) 0.66096(9) 0.63205(6) 0.0737(5) Uani 1 1 d .
Cl11 Cl 0.59207(8) 0.85201(8) 0.65884(6) 0.0501(3) Uani 1 1 d .
Cl12 Cl 0.42408(9) 0.75884(7) 0.67328(6) 0.0518(3) Uani 1 1 d .
C1 C -0.0286(2) 0.5420(2) -0.05472(16) 0.0238(7) Uani 1 1 d .
H1 H -0.0476 0.5705 -0.0928 0.029 Uiso 1 1 calc R
C2 C 0.0108(2) 0.4576(2) -0.05476(16) 0.0246(7) Uani 1 1 d .
H2 H 0.0176 0.4288 -0.0928 0.030 Uiso 1 1 calc R
C3 C 0.0410(2) 0.4139(2) 0.00038(16) 0.0221(7) Uani 1 1 d .
C4 C 0.0890(2) 0.3241(2) 0.00122(17) 0.0242(8) Uani 1 1 d .
H4A H 0.0645 0.2843 0.0319 0.029 Uiso 1 1 calc R
H4B H 0.0768 0.2953 -0.0397 0.029 Uiso 1 1 calc R
C5 C 0.2335(2) 0.2455(2) 0.02650(16) 0.0233(7) Uani 1 1 d .
H5A H 0.2991 0.2521 0.0215 0.028 Uiso 1 1 calc R
H5B H 0.2068 0.2034 -0.0056 0.028 Uiso 1 1 calc R
C6 C 0.2242(2) 0.2047(2) 0.08927(15) 0.0219(7) Uani 1 1 d .
H6A H 0.1586 0.1993 0.0947 0.026 Uiso 1 1 calc R
H6B H 0.2504 0.1432 0.0906 0.026 Uiso 1 1 calc R
C7 C 0.2357(2) 0.2292(2) 0.19840(16) 0.0234(7) Uani 1 1 d .
H7A H 0.2773 0.2512 0.2338 0.028 Uiso 1 1 calc R
H7B H 0.2344 0.1626 0.2003 0.028 Uiso 1 1 calc R
C8 C 0.1402(2) 0.2658(2) 0.20283(16) 0.0243(8) Uani 1 1 d .
C9 C -0.0003(3) 0.2597(3) 0.2502(2) 0.0494(12) Uani 1 1 d .
H9A H -0.0252 0.2865 0.2110 0.074 Uiso 1 1 calc R
H9B H -0.0005 0.3047 0.2830 0.074 Uiso 1 1 calc R
H9C H -0.0378 0.2081 0.2596 0.074 Uiso 1 1 calc R
C10 C 0.1304(3) 0.1679(3) 0.2936(2) 0.0510(12) Uani 1 1 d .
H10A H 0.1933 0.1526 0.2872 0.076 Uiso 1 1 calc R
H10B H 0.0933 0.1129 0.2919 0.076 Uiso 1 1 calc R
H10C H 0.1294 0.1964 0.3340 0.076 Uiso 1 1 calc R
C11 C 0.3706(2) 0.2488(2) 0.14527(16) 0.0230(7) Uani 1 1 d .
H11A H 0.3903 0.2517 0.1034 0.028 Uiso 1 1 calc R
H11B H 0.3884 0.1891 0.1628 0.028 Uiso 1 1 calc R
C12 C 0.4197(2) 0.3219(2) 0.18492(16) 0.0242(7) Uani 1 1 d .
H12A H 0.4035 0.3160 0.2275 0.029 Uiso 1 1 calc R
H12B H 0.4864 0.3127 0.1859 0.029 Uiso 1 1 calc R
C13 C 0.4134(2) 0.4785(2) 0.21278(16) 0.0249(8) Uani 1 1 d .
H13A H 0.4197 0.5395 0.1953 0.030 Uiso 1 1 calc R
H13B H 0.4716 0.4635 0.2377 0.030 Uiso 1 1 calc R
C14 C 0.3369(2) 0.4792(2) 0.25413(16) 0.0258(8) Uani 1 1 d .
C15 C 0.2825(3) 0.5297(3) 0.3485(2) 0.0478(11) Uani 1 1 d .
H15A H 0.2585 0.4686 0.3517 0.072 Uiso 1 1 calc R
H15B H 0.2325 0.5707 0.3343 0.072 Uiso 1 1 calc R
H15C H 0.3108 0.5494 0.3889 0.072 Uiso 1 1 calc R
C16 C 0.4329(3) 0.5825(3) 0.32095(19) 0.0392(10) Uani 1 1 d .
H16A H 0.4489 0.6151 0.2846 0.059 Uiso 1 1 calc R
H16B H 0.4829 0.5418 0.3357 0.059 Uiso 1 1 calc R
H16C H 0.4226 0.6256 0.3534 0.059 Uiso 1 1 calc R
C17 C 0.4470(2) 0.4392(2) 0.11073(16) 0.0221(7) Uani 1 1 d .
H17A H 0.4529 0.3859 0.0843 0.027 Uiso 1 1 calc R
H17B H 0.5093 0.4589 0.1267 0.027 Uiso 1 1 calc R
C18 C 0.4000(2) 0.5144(2) 0.07231(16) 0.0229(7) Uani 1 1 d .
H18A H 0.3936 0.5674 0.0989 0.028 Uiso 1 1 calc R
H18B H 0.4388 0.5321 0.0400 0.028 Uiso 1 1 calc R
C19 C 0.2543(2) 0.5683(2) 0.02501(16) 0.0231(7) Uani 1 1 d .
H19A H 0.2024 0.5506 -0.0052 0.028 Uiso 1 1 calc R
H19B H 0.2921 0.6121 0.0048 0.028 Uiso 1 1 calc R
C20 C 0.2179(2) 0.6126(2) 0.08003(16) 0.0229(7) Uani 1 1 d .
C21 C 0.1418(3) 0.7401(3) 0.1208(2) 0.0417(10) Uani 1 1 d .
H21A H 0.1653 0.7118 0.1597 0.063 Uiso 1 1 calc R
H21B H 0.0751 0.7361 0.1155 0.063 Uiso 1 1 calc R
H21C H 0.1602 0.8036 0.1211 0.063 Uiso 1 1 calc R
C22 C 0.1635(3) 0.7354(2) 0.00943(19) 0.0347(9) Uani 1 1 d .
H22A H 0.2223 0.7468 -0.0062 0.052 Uiso 1 1 calc R
H22B H 0.1307 0.7924 0.0125 0.052 Uiso 1 1 calc R
H22C H 0.1270 0.6948 -0.0187 0.052 Uiso 1 1 calc R
C23 C 0.3175(2) 0.4299(2) -0.01049(15) 0.0214(7) Uani 1 1 d .
H23A H 0.3654 0.3843 0.0006 0.026 Uiso 1 1 calc R
H23B H 0.3370 0.4668 -0.0445 0.026 Uiso 1 1 calc R
C24 C 0.2291(2) 0.3823(2) -0.03280(15) 0.0225(7) Uani 1 1 d .
H24A H 0.1847 0.4272 -0.0513 0.027 Uiso 1 1 calc R
H24B H 0.2409 0.3388 -0.0654 0.027 Uiso 1 1 calc R
C25 C 0.0134(3) 0.5111(3) 0.3523(2) 0.0498(12) Uani 1 1 d .
H25 H 0.0424 0.5129 0.3130 0.060 Uiso 1 1 calc R
C26 C 0.2711(3) 0.8619(3) 0.3296(2) 0.0423(10) Uani 1 1 d .
H26 H 0.3168 0.8492 0.3657 0.051 Uiso 1 1 calc R
C27 C 0.6649(3) 0.4652(3) 0.4559(2) 0.0390(10) Uani 1 1 d .
H27 H 0.6377 0.4090 0.4715 0.047 Uiso 1 1 calc R
C28 C 0.5178(3) 0.7645(3) 0.6298(2) 0.0430(11) Uani 1 1 d .
H28 H 0.4949 0.7786 0.5861 0.052 Uiso 1 1 calc R
N1 N 0.18875(18) 0.33407(18) 0.01666(12) 0.0196(6) Uani 1 1 d .
N2 N 0.27001(18) 0.25759(18) 0.14089(13) 0.0200(6) Uani 1 1 d .
N3 N 0.0932(2) 0.2298(2) 0.24577(15) 0.0348(8) Uani 1 1 d .
N4 N 0.39698(19) 0.41360(19) 0.16258(12) 0.0209(6) Uani 1 1 d .
N5 N 0.3504(2) 0.5305(2) 0.30479(13) 0.0284(7) Uani 1 1 d .
N6 N 0.30938(18) 0.48833(18) 0.04302(12) 0.0192(6) Uani 1 1 d .
N7 N 0.1788(2) 0.69392(19) 0.07006(14) 0.0281(7) Uani 1 1 d .
O1 O 0.10775(16) 0.32510(16) 0.16784(11) 0.0275(6) Uani 1 1 d .
O2 O 0.26618(16) 0.43542(17) 0.24100(11) 0.0291(6) Uani 1 1 d .
O3 O 0.22279(17) 0.57537(16) 0.13076(11) 0.0291(6) Uani 1 1 d .
O4 O 0.0817(3) 0.5169(4) 0.2194(2) 0.1004(17) Uani 1 1 d .

loop_
_atom_site_aniso_label
_atom_site_aniso_U_11
_atom_site_aniso_U_22
_atom_site_aniso_U_33
_atom_site_aniso_U_23
_atom_site_aniso_U_13
_atom_site_aniso_U_12
Na1 0.0201(7) 0.0197(6) 0.0228(7) 0.0004(5) 0.0037(5) 0.0003(5)
I1 0.02798(13) 0.02292(13) 0.02528(13) -0.00016(9) 0.00763(9) 0.00001(9)
Cl1 0.0362(6) 0.0628(8) 0.1105(12) 0.0067(8) -0.0103(7) -0.0010(6)
Cl2 0.0688(9) 0.0544(8) 0.0886(10) -0.0211(7) -0.0048(8) -0.0006(7)
Cl3 0.0704(10) 0.0590(9) 0.1314(15) 0.0095(9) -0.0414(10) 0.0002(7)
Cl4 0.0646(9) 0.0633(9) 0.0849(10) -0.0263(7) -0.0074(7) 0.0062(7)
Cl5 0.0480(7) 0.0902(11) 0.0761(9) 0.0286(8) -0.0054(7) -0.0181(7)
Cl6 0.0554(7) 0.0888(10) 0.0453(7) -0.0148(7) 0.0089(6) 0.0060(7)
Cl7 0.0470(6) 0.0525(7) 0.0537(7) -0.0223(5) 0.0051(5) -0.0062(5)
Cl8 0.0386(6) 0.0395(6) 0.0504(6) 0.0010(5) 0.0188(5) -0.0014(4)
Cl9 0.0467(6) 0.0449(6) 0.0485(6) 0.0120(5) -0.0038(5) 0.0041(5)
Cl10 0.1149(12) 0.0520(8) 0.0527(7) -0.0039(6) 0.0022(8) 0.0453(8)
Cl11 0.0410(6) 0.0508(7) 0.0586(7) 0.0073(5) 0.0062(5) 0.0029(5)
Cl12 0.0565(7) 0.0385(6) 0.0600(7) 0.0020(5) 0.0039(6) -0.0081(5)
C1 0.0167(16) 0.0302(19) 0.0238(18) 0.0065(15) -0.0006(14) 0.0011(14)
C2 0.0192(17) 0.0294(19) 0.0244(18) -0.0009(15) -0.0012(14) -0.0008(15)
C3 0.0143(16) 0.0221(17) 0.0295(19) 0.0008(14) 0.0013(14) -0.0017(13)
C4 0.0224(18) 0.0199(17) 0.0296(19) -0.0004(14) -0.0005(15) -0.0015(14)
C5 0.0248(18) 0.0171(16) 0.0276(18) -0.0040(14) 0.0006(14) 0.0031(14)
C6 0.0204(17) 0.0160(16) 0.0289(19) -0.0018(14) 0.0005(14) 0.0009(13)
C7 0.0240(18) 0.0207(18) 0.0253(18) 0.0056(14) 0.0009(14) 0.0040(14)
C8 0.0235(18) 0.0246(19) 0.0243(18) -0.0008(15) 0.0000(14) 0.0001(15)
C9 0.033(2) 0.073(3) 0.046(3) 0.013(2) 0.019(2) 0.008(2)
C10 0.051(3) 0.065(3) 0.038(2) 0.026(2) 0.011(2) 0.010(2)
C11 0.0195(17) 0.0218(17) 0.0276(18) 0.0015(15) 0.0016(14) 0.0053(14)
C12 0.0204(17) 0.0273(19) 0.0243(18) 0.0012(15) -0.0007(14) 0.0028(14)
C13 0.0217(18) 0.0257(18) 0.0272(19) -0.0046(15) 0.0024(15) -0.0002(14)
C14 0.0241(19) 0.0264(19) 0.0269(19) -0.0001(15) 0.0029(15) 0.0046(15)
C15 0.057(3) 0.054(3) 0.035(2) -0.012(2) 0.020(2) 0.002(2)
C16 0.040(2) 0.040(2) 0.036(2) -0.0167(19) -0.0009(18) -0.0029(19)
C17 0.0161(16) 0.0249(18) 0.0256(18) -0.0043(14) 0.0030(14) -0.0021(14)
C18 0.0187(17) 0.0240(18) 0.0269(18) -0.0040(14) 0.0064(14) -0.0025(14)
C19 0.0251(18) 0.0198(17) 0.0254(18) 0.0036(14) 0.0069(14) 0.0030(14)
C20 0.0186(17) 0.0203(17) 0.030(2) -0.0022(15) 0.0042(14) -0.0037(14)
C21 0.045(2) 0.031(2) 0.050(3) -0.0093(19) 0.011(2) 0.0116(19)
C22 0.032(2) 0.024(2) 0.049(2) 0.0093(17) 0.0086(18) 0.0069(16)
C23 0.0224(17) 0.0231(18) 0.0199(17) -0.0017(14) 0.0079(14) 0.0020(14)
C24 0.0266(18) 0.0217(17) 0.0192(17) -0.0019(14) 0.0025(14) 0.0024(14)
C25 0.039(2) 0.050(3) 0.060(3) -0.006(2) 0.002(2) 0.001(2)
C26 0.040(2) 0.048(3) 0.036(2) 0.0010(19) -0.0083(19) 0.000(2)
C27 0.040(2) 0.026(2) 0.052(3) 0.0048(18) 0.010(2) -0.0073(18)
C28 0.062(3) 0.034(2) 0.032(2) 0.0002(18) -0.004(2) 0.014(2)
N1 0.0188(14) 0.0183(14) 0.0212(14) -0.0006(11) 0.0005(11) 0.0024(11)
N2 0.0180(14) 0.0201(14) 0.0218(14) 0.0019(12) 0.0022(11) 0.0016(11)
N3 0.0290(17) 0.046(2) 0.0307(17) 0.0143(15) 0.0111(14) 0.0055(15)
N4 0.0201(15) 0.0217(14) 0.0208(14) -0.0032(12) 0.0016(11) 0.0012(12)
N5 0.0300(17) 0.0318(17) 0.0240(16) -0.0088(13) 0.0058(13) 0.0008(13)
N6 0.0165(14) 0.0182(14) 0.0233(15) -0.0016(11) 0.0040(11) 0.0017(11)
N7 0.0256(16) 0.0204(16) 0.0392(18) -0.0023(13) 0.0080(14) 0.0045(13)
O1 0.0240(13) 0.0302(14) 0.0287(13) 0.0097(11) 0.0053(10) 0.0065(11)
O2 0.0230(13) 0.0364(15) 0.0286(14) -0.0039(11) 0.0060(11) -0.0040(11)
O3 0.0366(15) 0.0252(13) 0.0263(14) -0.0023(11) 0.0073(11) 0.0046(11)
O4 0.093(3) 0.136(4) 0.076(3) -0.015(3) 0.026(2) 0.065(3)

loop_
_atom_type_symbol
_atom_type_description
_atom_type_scat_dispersion_real
_atom_type_scat_dispersion_imag
_atom_type_scat_source
C C 0.0033 0.0016 'International Tables Vol C Tables 4.2.6.8 and 6.1.1.4'
H H 0.0000 0.0000 'International Tables Vol C Tables 4.2.6.8 and 6.1.1.4'
N N 0.0061 0.0033 'International Tables Vol C Tables 4.2.6.8 and 6.1.1.4'
O O 0.0106 0.0060 'International Tables Vol C Tables 4.2.6.8 and 6.1.1.4'
Na Na 0.0362 0.0249 'International Tables Vol C Tables 4.2.6.8 and 6.1.1.4'
Cl Cl 0.1484 0.1585 'International Tables Vol C Tables 4.2.6.8 and 6.1.1.4'
I I -0.4742 1.8119 'International Tables Vol C Tables 4.2.6.8 and 6.1.1.4'

loop_
_geom_angle_atom_site_label_1
_geom_angle_atom_site_label_2
_geom_angle_atom_site_label_3
_geom_angle
_geom_angle_site_symmetry_1
_geom_angle_site_symmetry_3
O3 Na1 N2 166.75(11) . .
O3 Na1 O1 119.64(10) . .
N2 Na1 O1 67.04(9) . .
O3 Na1 O2 82.12(9) . .
N2 Na1 O2 88.51(10) . .
O1 Na1 O2 78.46(9) . .
O3 Na1 N4 93.01(10) . .
N2 Na1 N4 74.60(10) . .
O1 Na1 N4 128.00(10) . .
O2 Na1 N4 66.52(9) . .
O3 Na1 N6 67.76(9) . .
N2 Na1 N6 111.85(10) . .
O1 Na1 N6 153.60(10) . .
O2 Na1 N6 127.74(10) . .
N4 Na1 N6 73.32(9) . .
O3 Na1 N1 117.44(10) . .
N2 Na1 N1 72.69(9) . .
O1 Na1 N1 88.26(9) . .
O2 Na1 N1 160.20(10) . .
N4 Na1 N1 112.65(9) . .
N6 Na1 N1 67.24(9) . .
O3 Na1 C20 21.14(9) . .
N2 Na1 C20 162.64(10) . .
O1 Na1 C20 127.62(9) . .
O2 Na1 C20 102.92(10) . .
N4 Na1 C20 97.79(10) . .
N6 Na1 C20 50.80(9) . .
N1 Na1 C20 96.81(9) . .
C2 C1 C3 121.5(3) . 3_565
C1 C2 C3 121.0(3) . .
C1 C3 C2 117.5(3) 3_565 .
C1 C3 C4 120.8(3) 3_565 .
C2 C3 C4 121.7(3) . .
N1 C4 C3 111.5(3) . .
N1 C5 C6 113.9(3) . .
N2 C6 C5 113.6(3) . .
N2 C7 C8 111.0(3) . .
O1 C8 N3 121.9(3) . .
O1 C8 C7 121.1(3) . .
N3 C8 C7 117.0(3) . .
N2 C11 C12 112.7(3) . .
N4 C12 C11 113.1(3) . .
N4 C13 C14 112.1(3) . .
O2 C14 N5 122.5(3) . .
O2 C14 C13 121.3(3) . .
N5 C14 C13 116.1(3) . .
N4 C17 C18 112.4(3) . .
N6 C18 C17 112.8(3) . .
N6 C19 C20 111.7(3) . .
O3 C20 N7 122.0(3) . .
O3 C20 C19 121.7(3) . .
N7 C20 C19 116.2(3) . .
N7 C20 Na1 155.3(2) . .
C19 C20 Na1 81.13(18) . .
N6 C23 C24 113.0(3) . .
N1 C24 C23 113.0(3) . .
Cl1 C25 Cl3 110.1(3) . .
Cl1 C25 Cl2 110.8(3) . .
Cl3 C25 Cl2 110.7(3) . .
Cl4 C26 Cl6 111.2(2) . .
Cl4 C26 Cl5 109.9(3) . .
Cl6 C26 Cl5 109.4(2) . .
Cl8 C27 Cl9 110.5(2) . .
Cl8 C27 Cl7 110.2(2) . .
Cl9 C27 Cl7 109.7(2) . .
Cl10 C28 Cl12 110.2(2) . .
Cl10 C28 Cl11 110.9(3) . .
Cl12 C28 Cl11 109.4(2) . .
C24 N1 C5 109.3(3) . .
C24 N1 C4 110.5(3) . .
C5 N1 C4 111.1(3) . .
C24 N1 Na1 111.58(19) . .
C5 N1 Na1 102.25(19) . .
C4 N1 Na1 111.8(2) . .
C7 N2 C6 109.3(3) . .
C7 N2 C11 110.7(3) . .
C6 N2 C11 112.0(3) . .
C7 N2 Na1 106.09(19) . .
C6 N2 Na1 109.90(19) . .
C11 N2 Na1 108.63(19) . .
C8 N3 C10 125.0(3) . .
C8 N3 C9 119.2(3) . .
C10 N3 C9 115.5(3) . .
C13 N4 C17 110.6(3) . .
C13 N4 C12 110.3(3) . .
C17 N4 C12 112.4(3) . .
C13 N4 Na1 107.39(19) . .
C17 N4 Na1 108.79(19) . .
C12 N4 Na1 107.1(2) . .
C14 N5 C16 123.3(3) . .
C14 N5 C15 119.0(3) . .
C16 N5 C15 117.5(3) . .
C19 N6 C18 110.8(3) . .
C19 N6 C23 110.7(3) . .
C18 N6 C23 110.8(3) . .
C19 N6 Na1 104.81(19) . .
C18 N6 Na1 105.08(19) . .
C23 N6 Na1 114.50(19) . .
C20 N7 C22 123.3(3) . .
C20 N7 C21 119.2(3) . .
C22 N7 C21 117.3(3) . .
C8 O1 Na1 111.0(2) . .
C14 O2 Na1 112.1(2) . .
C20 O3 Na1 115.0(2) . .

loop_
_geom_bond_atom_site_label_1
_geom_bond_atom_site_label_2
_geom_bond_distance
_geom_bond_site_symmetry_2
Na1 O3 2.373(3) .
Na1 N2 2.430(3) .
Na1 O1 2.484(3) .
Na1 O2 2.489(3) .
Na1 N4 2.492(3) .
Na1 N6 2.535(3) .
Na1 N1 2.729(3) .
Na1 C20 3.103(4) .
Cl1 C25 1.748(5) .
Cl2 C25 1.756(5) .
Cl3 C25 1.752(5) .
Cl4 C26 1.743(5) .
Cl5 C26 1.756(5) .
Cl6 C26 1.754(5) .
Cl7 C27 1.767(5) .
Cl8 C27 1.756(4) .
Cl9 C27 1.764(4) .
Cl10 C28 1.751(4) .
Cl11 C28 1.772(5) .
Cl12 C28 1.760(5) .
C1 C2 1.381(5) .
C1 C3 1.385(5) 3_565
C2 C3 1.399(5) .
C3 C1 1.385(5) 3_565
C3 C4 1.510(5) .
C4 N1 1.480(4) .
C5 N1 1.477(4) .
C5 C6 1.520(5) .
C6 N2 1.478(4) .
C7 N2 1.466(4) .
C7 C8 1.521(5) .
C8 O1 1.229(4) .
C8 N3 1.336(5) .
C9 N3 1.460(5) .
C10 N3 1.455(5) .
C11 N2 1.480(4) .
C11 C12 1.523(5) .
C12 N4 1.473(4) .
C13 N4 1.462(4) .
C13 C14 1.519(5) .
C14 O2 1.235(4) .
C14 N5 1.342(5) .
C15 N5 1.454(5) .
C16 N5 1.451(5) .
C17 N4 1.467(4) .
C17 C18 1.519(5) .
C18 N6 1.470(4) .
C19 N6 1.468(4) .
C19 C20 1.518(5) .
C20 O3 1.235(4) .
C20 N7 1.345(4) .
C21 N7 1.458(5) .
C22 N7 1.457(5) .
C23 N6 1.471(4) .
C23 C24 1.516(5) .
C24 N1 1.474(4) .
